data_4121740
loop_
_publ_author_name
'Le Gac, St\'ephane'
'Fusaro, Luca'
'Roisnel, Thierry'
'Boitrel, Bernard'

_publ_section_title
;
 Heterobimetallic porphyrin complexes displaying triple dynamics: coupled
 metal motions controlled by constitutional evolution.
;
_journal_issue 18
_journal_name_full 'Journal of the American Chemical Society'
_journal_page_first 6698
_journal_page_last 6715
_journal_paper_doi 10.1021/ja501926f
_journal_volume 136
_journal_year 2014
_chemical_compound_source 'synthesis as described'
_chemical_formula_moiety 'C86 H72 Hg N8 O11 Pb S3, C H4 O, 2(C H2 Cl2)'
_chemical_formula_sum 'C89 H80 Cl4 Hg N8 O12 Pb S3'
_chemical_formula_weight 2099.37
_chemical_name_systematic
;
 ?
;
_space_group_IT_number 2
_symmetry_cell_setting triclinic
_symmetry_Int_Tables_number 2
_symmetry_space_group_name_Hall '-P 1'
_symmetry_space_group_name_H-M 'P -1'
_atom_sites_solution_hydrogens geom
_atom_sites_solution_primary direct
_atom_sites_solution_secondary difmap
_audit_conform_dict_location ftp://ftp.iucr.org/pub/cif_core.dic
_audit_conform_dict_name cif_core.dic
_audit_conform_dict_version 2.3
_audit_creation_date 2011-05-17T12:15:59-00:00
_audit_creation_method 'WinGX routine CIF_UPDATE'
_cell_angle_alpha 80.2710(10)
_cell_angle_beta 81.9170(10)
_cell_angle_gamma 88.1610(10)
_cell_formula_units_Z 2
_cell_length_a 12.5099(4)
_cell_length_b 13.1210(5)
_cell_length_c 26.2852(8)
_cell_measurement_reflns_used 9744
_cell_measurement_temperature 150(2)
_cell_measurement_theta_max 27.44
_cell_measurement_theta_min 2.43
_cell_measurement_wavelength 0.71073
_cell_volume 4210.1(2)
_computing_cell_refinement 'Bruker APEX2 (Bruker, 2006)'
_computing_data_collection 'Bruker APEX2 (Bruker, 2006)'
_computing_data_reduction 'Bruker APEX2 (Bruker, 2006)'
_computing_molecular_graphics 'Ortep-3 for Windows (Farrugia, 1997)'
_computing_publication_material
;
           WinGX publication routines (Farrugia, 1999),
           CRYSCAL (T. Roisnel, local program)
;
_computing_structure_refinement 'SHELXL-97 (Sheldrick, 1997)'
_computing_structure_solution 'SIR97 (Altomare et al., 1999))'
_diffrn_ambient_temperature 150(2)
_diffrn_detector 'CCD plate'
_diffrn_measured_fraction_theta_full 0.98
_diffrn_measured_fraction_theta_max 0.98
_diffrn_measurement_device_type 'APEXII, Bruker-AXS'
_diffrn_measurement_method 'CCD rotation images, thin slices'
_diffrn_radiation_monochromator graphite
_diffrn_radiation_probe x-ray
_diffrn_radiation_type MoK\a
_diffrn_radiation_wavelength 0.71073
_diffrn_reflns_av_R_equivalents 0.0322
_diffrn_reflns_av_unetI/netI 0.0332
_diffrn_reflns_limit_h_max 16
_diffrn_reflns_limit_h_min -15
_diffrn_reflns_limit_k_max 17
_diffrn_reflns_limit_k_min -17
_diffrn_reflns_limit_l_max 28
_diffrn_reflns_limit_l_min -34
_diffrn_reflns_number 62647
_diffrn_reflns_theta_full 27.49
_diffrn_reflns_theta_max 27.49
_diffrn_reflns_theta_min 3.03
_exptl_absorpt_coefficient_mu 4.087
_exptl_absorpt_correction_T_max 0.692
_exptl_absorpt_correction_T_min 0.493
_exptl_absorpt_correction_type multi-scan
_exptl_absorpt_process_details
;
  [Sheldrick, G.M. (2002). SADABS Bruker AXS Inc., Madison, Wisconsin, USA]
;
_exptl_crystal_colour green
_exptl_crystal_density_diffrn 1.656
_exptl_crystal_density_method 'not measured'
_exptl_crystal_description prism
_exptl_crystal_F_000 2088
_exptl_crystal_size_max 0.31
_exptl_crystal_size_mid 0.16
_exptl_crystal_size_min 0.09
_refine_diff_density_max 4.123
_refine_diff_density_min -2.227
_refine_diff_density_rms 0.138
_refine_ls_extinction_method none
_refine_ls_goodness_of_fit_ref 1.116
_refine_ls_hydrogen_treatment constr
_refine_ls_matrix_type full
_refine_ls_number_parameters 1029
_refine_ls_number_reflns 18950
_refine_ls_number_restraints 0
_refine_ls_restrained_S_all 1.116
_refine_ls_R_factor_all 0.0715
_refine_ls_R_factor_gt 0.0594
_refine_ls_shift/su_max 0.005
_refine_ls_shift/su_mean 0
_refine_ls_structure_factor_coef Fsqd
_refine_ls_weighting_details 'calc w=1/[\s^2^(Fo^2^)+(0.0431P)^2^+31.6974P] where P=(Fo^2^+2Fc^2^)/3'
_refine_ls_weighting_scheme calc
_refine_ls_wR_factor_gt 0.1332
_refine_ls_wR_factor_ref 0.1396
_reflns_number_gt 16267
_reflns_number_total 18950
_reflns_threshold_expression >2sigma(I)
_cod_data_source_file ja501926f_si_002.cif
_cod_data_source_block 1HgPb
_cod_depositor_comments 'Adding full bibliography for 4121740--4121741.cif.'
_cod_database_code 4121740

loop_
_symmetry_equiv_pos_as_xyz
'x, y, z'
'-x, -y, -z'

loop_
_atom_site_label
_atom_site_type_symbol
_atom_site_fract_x
_atom_site_fract_y
_atom_site_fract_z
_atom_site_U_iso_or_equiv
_atom_site_adp_type
_atom_site_occupancy
_atom_site_symmetry_multiplicity
_atom_site_calc_flag
_atom_site_refinement_flags
Hg1 Hg 0.83081(2) 0.45638(2) 0.170537(11) 0.04029(8) Uani 1 1 d .
N1 N 0.7444(5) 0.3376(4) 0.2580(2) 0.0380(13) Uani 1 1 d .
N2 N 0.9287(4) 0.4653(4) 0.2573(2) 0.0353(12) Uani 1 1 d .
N3 N 0.8302(5) 0.6317(5) 0.1903(3) 0.0451(15) Uani 1 1 d .
N4 N 0.6424(5) 0.5039(4) 0.1938(2) 0.0390(13) Uani 1 1 d .
C1 C 0.8077(6) 0.2658(5) 0.2847(3) 0.0387(16) Uani 1 1 d .
C2 C 0.9122(6) 0.2812(5) 0.2954(3) 0.0427(17) Uani 1 1 d .
C3 C 0.9690(6) 0.3756(5) 0.2818(3) 0.0393(16) Uani 1 1 d .
C4 C 1.0797(6) 0.3869(5) 0.2874(3) 0.0469(18) Uani 1 1 d .
H4 H 1.1251 0.3354 0.3035 0.056 Uiso 1 1 calc R
C5 C 1.1078(6) 0.4848(5) 0.2657(3) 0.0450(18) Uani 1 1 d .
H5 H 1.1764 0.5154 0.2636 0.054 Uiso 1 1 calc R
C6 C 1.0138(5) 0.5337(5) 0.2462(3) 0.0364(15) Uani 1 1 d .
C7 C 1.0120(5) 0.6345(5) 0.2177(3) 0.0404(16) Uani 1 1 d .
C8 C 0.9255(5) 0.6792(5) 0.1916(3) 0.0420(17) Uani 1 1 d .
C9 C 0.9231(6) 0.7832(5) 0.1647(3) 0.0446(18) Uani 1 1 d .
H9 H 0.9792 0.8325 0.1598 0.054 Uiso 1 1 calc R
C10 C 0.8259(6) 0.7985(6) 0.1474(3) 0.0476(19) Uani 1 1 d .
H10 H 0.8012 0.8606 0.1282 0.057 Uiso 1 1 calc R
C11 C 0.7667(6) 0.7031(6) 0.1635(3) 0.0435(17) Uani 1 1 d .
C12 C 0.6606(6) 0.6886(6) 0.1554(3) 0.0444(17) Uani 1 1 d .
C13 C 0.6013(6) 0.5965(6) 0.1713(3) 0.0417(16) Uani 1 1 d .
C14 C 0.4889(6) 0.5849(6) 0.1669(3) 0.0473(18) Uani 1 1 d .
H14 H 0.4419 0.6369 0.1526 0.057 Uiso 1 1 calc R
C15 C 0.4634(6) 0.4856(6) 0.1873(3) 0.0435(17) Uani 1 1 d .
H15 H 0.3945 0.455 0.19 0.052 Uiso 1 1 calc R
C16 C 0.5577(6) 0.4352(5) 0.2038(3) 0.0387(15) Uani 1 1 d .
C17 C 0.5633(6) 0.3328(5) 0.2305(3) 0.0380(15) Uani 1 1 d .
C18 C 0.6508(6) 0.2883(5) 0.2543(3) 0.0369(15) Uani 1 1 d .
C19 C 0.6558(6) 0.1822(5) 0.2807(3) 0.0440(18) Uani 1 1 d .
H19 H 0.6019 0.1312 0.284 0.053 Uiso 1 1 calc R
C20 C 0.7506(6) 0.1691(5) 0.2995(3) 0.0436(18) Uani 1 1 d .
H20 H 0.7755 0.1075 0.3189 0.052 Uiso 1 1 calc R
C21 C 0.9684(6) 0.1921(5) 0.3234(4) 0.052(2) Uani 1 1 d .
C22 C 0.9877(8) 0.1934(6) 0.3743(4) 0.068(3) Uani 1 1 d .
H22 H 0.9629 0.2504 0.3909 0.081 Uiso 1 1 calc R
C23 C 1.0429(9) 0.1126(8) 0.4012(5) 0.080(3) Uani 1 1 d .
H23 H 1.0565 0.1141 0.4357 0.096 Uiso 1 1 calc R
C24 C 1.0770(8) 0.0307(7) 0.3768(6) 0.083(4) Uani 1 1 d .
H24 H 1.1131 -0.0254 0.3953 0.1 Uiso 1 1 calc R
C25 C 1.0613(7) 0.0267(7) 0.3273(6) 0.074(3) Uani 1 1 d .
H25 H 1.0878 -0.0308 0.3115 0.089 Uiso 1 1 calc R
C26 C 1.0054(6) 0.1077(5) 0.2988(4) 0.057(2) Uani 1 1 d .
N27 N 0.9909(5) 0.1100(5) 0.2478(4) 0.060(2) Uani 1 1 d .
H27 H 0.9665 0.1693 0.2325 0.072 Uiso 1 1 calc R
C28 C 1.0080(7) 0.0351(7) 0.2166(6) 0.088(4) Uani 1 1 d .
O29 O 1.0514(8) -0.0465(6) 0.2326(5) 0.137(4) Uani 1 1 d .
C30 C 0.9778(11) 0.0519(8) 0.1646(6) 0.0945(19) Uani 1 1 d .
C31 C 1.0526(11) 0.0204(8) 0.1268(5) 0.0945(19) Uani 1 1 d .
H31 H 1.1216 -0.0055 0.1341 0.113 Uiso 1 1 calc R
C32 C 1.0237(11) 0.0280(8) 0.0788(5) 0.0945(19) Uani 1 1 d .
H32 H 1.0747 0.0084 0.0518 0.113 Uiso 1 1 calc R
C33 C 0.9243(10) 0.0625(8) 0.0673(5) 0.0945(19) Uani 1 1 d .
H33 H 0.9062 0.0636 0.0333 0.113 Uiso 1 1 calc R
C34 C 0.8495(11) 0.0963(8) 0.1057(6) 0.0945(19) Uani 1 1 d .
C35 C 0.8765(10) 0.0926(8) 0.1544(5) 0.0945(19) Uani 1 1 d .
H35 H 0.8278 0.1171 0.1808 0.113 Uiso 1 1 calc R
C36 C 0.7445(12) 0.1439(10) 0.0929(5) 0.107(5) Uani 1 1 d .
H36A H 0.6963 0.1469 0.1259 0.129 Uiso 1 1 calc R
H36B H 0.7104 0.0984 0.0735 0.129 Uiso 1 1 calc R
C41 C 0.6038(6) 0.7802(6) 0.1279(4) 0.056(2) Uani 1 1 d .
C42 C 0.5770(6) 0.8627(6) 0.1531(4) 0.059(2) Uani 1 1 d .
H42 H 0.5934 0.8602 0.1875 0.071 Uiso 1 1 calc R
C43 C 0.5253(7) 0.9516(8) 0.1288(5) 0.082(4) Uani 1 1 d .
H43 H 0.5079 1.0087 0.1464 0.098 Uiso 1 1 calc R
C44 C 0.5012(8) 0.9538(11) 0.0803(6) 0.103(5) Uani 1 1 d .
H44 H 0.466 1.0129 0.0638 0.124 Uiso 1 1 calc R
C45 C 0.5270(9) 0.8704(12) 0.0539(5) 0.099(5) Uani 1 1 d .
H45 H 0.5078 0.8732 0.02 0.119 Uiso 1 1 calc R
C46 C 0.5817(7) 0.7815(9) 0.0770(4) 0.073(3) Uani 1 1 d .
N47 N 0.6101(7) 0.6979(8) 0.0515(3) 0.077(3) Uani 1 1 d .
H47 H 0.6313 0.6427 0.0717 0.092 Uiso 1 1 calc R
C48 C 0.6113(8) 0.6857(13) 0.0008(4) 0.088(4) Uani 1 1 d .
O49 O 0.5905(7) 0.7603(8) -0.0321(3) 0.111(3) Uani 1 1 d .
C50 C 0.6361(8) 0.5825(12) -0.0123(4) 0.081(4) Uani 1 1 d .
C51 C 0.6657(8) 0.5747(13) -0.0650(4) 0.092(4) Uani 1 1 d .
H51 H 0.6692 0.6355 -0.0906 0.11 Uiso 1 1 calc R
C52 C 0.6897(9) 0.4805(15) -0.0802(5) 0.104(5) Uani 1 1 d .
H52 H 0.7114 0.4759 -0.1159 0.124 Uiso 1 1 calc R
C53 C 0.6818(9) 0.3949(13) -0.0437(4) 0.100(5) Uani 1 1 d .
H53 H 0.6968 0.3298 -0.0545 0.12 Uiso 1 1 calc R
C54 C 0.6527(8) 0.3970(12) 0.0095(4) 0.085(4) Uani 1 1 d .
C55 C 0.6304(8) 0.4922(12) 0.0239(4) 0.083(4) Uani 1 1 d .
H55 H 0.6104 0.4963 0.0598 0.1 Uiso 1 1 calc R
C56 C 0.6456(9) 0.2994(12) 0.0481(4) 0.101(5) Uani 1 1 d .
H56A H 0.6064 0.2477 0.0346 0.121 Uiso 1 1 calc R
H56B H 0.6025 0.313 0.0809 0.121 Uiso 1 1 calc R
C61 C 0.7532(9) 0.2536(9) 0.0604(4) 0.076(3) Uani 1 1 d .
H61 H 0.8 0.2494 0.0266 0.092 Uiso 1 1 calc R
C62 C 0.8097(7) 0.3203(8) 0.0896(3) 0.060(2) Uani 1 1 d .
O63 O 0.9060(5) 0.3453(5) 0.0748(3) 0.0673(18) Uani 1 1 d .
O64 O 0.7564(6) 0.3389(5) 0.1313(2) 0.0710(19) Uani 1 1 d .
S1 S 0.89476(18) 0.5942(2) 0.03162(9) 0.0583(5) Uani 1 1 d .
O65 O 0.8094(5) 0.5772(6) 0.0787(3) 0.0689(18) Uani 1 1 d .
C66 C 1.0206(7) 0.5900(9) 0.0570(4) 0.068(3) Uani 1 1 d .
H66A H 1.0364 0.5188 0.0724 0.102 Uiso 1 1 calc R
H66B H 1.016 0.6344 0.0837 0.102 Uiso 1 1 calc R
H66C H 1.0783 0.6146 0.0287 0.102 Uiso 1 1 calc R
C67 C 0.8921(8) 0.7300(8) 0.0072(4) 0.073(3) Uani 1 1 d .
H67A H 0.8263 0.7475 -0.0089 0.11 Uiso 1 1 calc R
H67B H 0.9555 0.7483 -0.0189 0.11 Uiso 1 1 calc R
H67C H 0.893 0.7686 0.0359 0.11 Uiso 1 1 calc R
Pb2 Pb 0.73272(2) 0.525239(18) 0.287846(10) 0.03509(8) Uani 1 1 d .
C71 C 1.1110(5) 0.6996(5) 0.2134(3) 0.0412(17) Uani 1 1 d .
C72 C 1.1724(6) 0.7254(6) 0.1646(3) 0.0478(19) Uani 1 1 d .
H72 H 1.1527 0.7005 0.1353 0.057 Uiso 1 1 calc R
C73 C 1.2632(6) 0.7882(6) 0.1588(4) 0.053(2) Uani 1 1 d .
H73 H 1.306 0.805 0.1258 0.064 Uiso 1 1 calc R
C74 C 1.2899(6) 0.8252(6) 0.2008(4) 0.053(2) Uani 1 1 d .
H74 H 1.3507 0.8689 0.1967 0.064 Uiso 1 1 calc R
C75 C 1.2298(6) 0.7997(6) 0.2489(4) 0.051(2) Uani 1 1 d .
H75 H 1.2494 0.8261 0.2777 0.062 Uiso 1 1 calc R
C76 C 1.1399(5) 0.7355(5) 0.2560(3) 0.0412(17) Uani 1 1 d .
N77 N 1.0753(5) 0.7102(5) 0.3052(3) 0.0430(14) Uani 1 1 d .
H77 H 1.0081 0.6925 0.305 0.052 Uiso 1 1 calc R
C78 C 1.1067(6) 0.7105(6) 0.3519(4) 0.0503(19) Uani 1 1 d .
O79 O 1.1966(5) 0.7372(6) 0.3588(3) 0.0740(19) Uani 1 1 d .
C80 C 1.0244(6) 0.6746(6) 0.3987(3) 0.0453(17) Uani 1 1 d .
C81 C 1.0066(6) 0.7351(6) 0.4373(4) 0.052(2) Uani 1 1 d .
H81 H 1.0431 0.7989 0.4331 0.063 Uiso 1 1 calc R
C82 C 0.9358(7) 0.7031(7) 0.4821(4) 0.055(2) Uani 1 1 d .
H82 H 0.9209 0.7464 0.5078 0.065 Uiso 1 1 calc R
C83 C 0.8865(6) 0.6076(6) 0.4894(3) 0.0476(18) Uani 1 1 d .
H83 H 0.8387 0.5856 0.5205 0.057 Uiso 1 1 calc R
C84 C 0.9056(6) 0.5435(6) 0.4522(3) 0.0428(16) Uani 1 1 d .
C85 C 0.9726(6) 0.5796(6) 0.4059(3) 0.0425(16) Uani 1 1 d .
H85 H 0.9831 0.5388 0.379 0.051 Uiso 1 1 calc R
C86 C 0.8562(6) 0.4370(6) 0.4625(3) 0.0465(18) Uani 1 1 d .
H86A H 0.8632 0.4049 0.4988 0.056 Uiso 1 1 calc R
H86B H 0.8987 0.3942 0.4392 0.056 Uiso 1 1 calc R
C91 C 0.4677(5) 0.2662(5) 0.2331(3) 0.0384(15) Uani 1 1 d .
C92 C 0.4417(6) 0.2390(6) 0.1873(3) 0.0467(18) Uani 1 1 d .
H92 H 0.4851 0.2636 0.1552 0.056 Uiso 1 1 calc R
C93 C 0.3546(6) 0.1775(6) 0.1874(3) 0.0467(18) Uani 1 1 d .
H93 H 0.3397 0.1583 0.1559 0.056 Uiso 1 1 calc R
C94 C 0.2892(6) 0.1437(6) 0.2336(3) 0.0440(17) Uani 1 1 d .
H94 H 0.229 0.1014 0.2337 0.053 Uiso 1 1 calc R
C95 C 0.3102(5) 0.1707(5) 0.2795(3) 0.0392(16) Uani 1 1 d .
H95 H 0.2634 0.1485 0.3109 0.047 Uiso 1 1 calc R
C96 C 0.4011(5) 0.2315(5) 0.2801(3) 0.0352(14) Uani 1 1 d .
N97 N 0.4256(4) 0.2601(4) 0.3267(2) 0.0359(12) Uani 1 1 d .
H97 H 0.4627 0.3173 0.3233 0.043 Uiso 1 1 calc R
C98 C 0.3984(6) 0.2090(5) 0.3763(3) 0.0420(16) Uani 1 1 d .
O99 O 0.3412(5) 0.1317(4) 0.3870(2) 0.0610(16) Uani 1 1 d .
C100 C 0.4372(6) 0.2544(5) 0.4183(3) 0.0387(16) Uani 1 1 d .
C101 C 0.3622(7) 0.2717(6) 0.4603(3) 0.0474(18) Uani 1 1 d .
H101 H 0.2885 0.2554 0.4611 0.057 Uiso 1 1 calc R
C102 C 0.3938(7) 0.3124(6) 0.5010(3) 0.053(2) Uani 1 1 d .
H102 H 0.3422 0.3278 0.5289 0.063 Uiso 1 1 calc R
C103 C 0.5023(7) 0.3299(6) 0.5000(3) 0.055(2) Uani 1 1 d .
H103 H 0.524 0.3585 0.5278 0.066 Uiso 1 1 calc R
C104 C 0.5806(6) 0.3085(5) 0.4613(3) 0.0415(16) Uani 1 1 d .
C105 C 0.5462(6) 0.2735(5) 0.4192(3) 0.0382(16) Uani 1 1 d .
H105 H 0.5979 0.2624 0.3905 0.046 Uiso 1 1 calc R
C106 C 0.6983(6) 0.3214(6) 0.4647(3) 0.0472(18) Uani 1 1 d .
H10A H 0.7415 0.2839 0.439 0.057 Uiso 1 1 calc R
H10B H 0.713 0.2884 0.4998 0.057 Uiso 1 1 calc R
C111 C 0.7369(6) 0.4339(5) 0.4547(3) 0.0419(16) Uani 1 1 d .
H111 H 0.6923 0.4733 0.4797 0.05 Uiso 1 1 calc R
C112 C 0.7245(5) 0.4829(5) 0.3996(3) 0.0363(15) Uani 1 1 d .
O113 O 0.6710(4) 0.5631(4) 0.39059(19) 0.0402(11) Uani 1 1 d .
O114 O 0.7721(4) 0.4336(4) 0.3647(2) 0.0475(13) Uani 1 1 d .
S2 S 0.41717(18) 0.53005(17) 0.32574(9) 0.0557(5) Uani 1 1 d .
O121 O 0.5179(4) 0.4632(4) 0.3201(2) 0.0431(12) Uani 1 1 d .
C122 C 0.4571(9) 0.6575(7) 0.2998(4) 0.0718(19) Uani 1 1 d .
H12A H 0.4713 0.6654 0.2617 0.108 Uiso 1 1 calc R
H12B H 0.5229 0.6727 0.3133 0.108 Uiso 1 1 calc R
H12C H 0.3995 0.7055 0.3099 0.108 Uiso 1 1 calc R
C123 C 0.4002(9) 0.5442(7) 0.3909(4) 0.0718(19) Uani 1 1 d .
H12D H 0.3765 0.4785 0.4127 0.108 Uiso 1 1 calc R
H12E H 0.3457 0.5978 0.3967 0.108 Uiso 1 1 calc R
H12F H 0.469 0.5642 0.4001 0.108 Uiso 1 1 calc R
S3 S 0.74997(16) 0.76600(15) 0.31804(9) 0.0507(5) Uani 1 1 d .
O131 O 0.8384(4) 0.6898(4) 0.3057(2) 0.0507(13) Uani 1 1 d .
C132 C 0.7830(11) 0.8844(8) 0.2747(5) 0.089(4) Uani 1 1 d .
H13A H 0.7721 0.8768 0.2393 0.134 Uiso 1 1 calc R
H13B H 0.8587 0.9011 0.275 0.134 Uiso 1 1 calc R
H13C H 0.7364 0.9401 0.286 0.134 Uiso 1 1 calc R
C133 C 0.7778(9) 0.8073(9) 0.3744(4) 0.078(3) Uani 1 1 d .
H13D H 0.7637 0.751 0.404 0.117 Uiso 1 1 calc R
H13E H 0.7316 0.8668 0.3808 0.117 Uiso 1 1 calc R
H13F H 0.8538 0.8273 0.37 0.117 Uiso 1 1 calc R
C201 C 0.3871(9) 0.9158(8) 0.3485(4) 0.075(3) Uani 1 1 d .
H20A H 0.3664 0.9839 0.3585 0.09 Uiso 1 1 calc R
H20B H 0.3204 0.8804 0.3451 0.09 Uiso 1 1 calc R
Cl21 Cl 0.4728(2) 0.9344(2) 0.28720(12) 0.0795(7) Uani 1 1 d .
Cl22 Cl 0.4518(4) 0.8427(3) 0.39650(15) 0.1277(15) Uani 1 1 d .
C301 C 0.6785(11) 0.0233(9) 0.4966(5) 0.095(4) Uani 1 1 d .
H30A H 0.6528 0.0906 0.5062 0.114 Uiso 1 1 calc R
H30B H 0.6617 -0.0306 0.5278 0.114 Uiso 1 1 calc R
Cl32 Cl 0.6085(5) -0.0045(4) 0.4459(2) 0.1549(19) Uani 1 1 d .
Cl31 Cl 0.8119(4) 0.0277(5) 0.4788(3) 0.211(3) Uani 1 1 d .
O401 O 0.9973(6) 0.2987(7) 0.1653(3) 0.080(2) Uani 1 1 d .
H401 H 0.9735 0.2957 0.1373 0.12 Uiso 1 1 calc R
C402 C 1.1049(8) 0.3265(9) 0.1548(5) 0.078(3) Uani 1 1 d .
H40A H 1.1104 0.4006 0.141 0.118 Uiso 1 1 calc R
H40B H 1.1424 0.2871 0.129 0.118 Uiso 1 1 calc R
H40C H 1.138 0.3113 0.1869 0.118 Uiso 1 1 calc R

loop_
_atom_site_aniso_label
_atom_site_aniso_U_11
_atom_site_aniso_U_22
_atom_site_aniso_U_33
_atom_site_aniso_U_23
_atom_site_aniso_U_13
_atom_site_aniso_U_12
Hg1 0.03489(14) 0.04213(16) 0.04141(16) -0.00781(11) 0.00709(11) -0.01314(11)
N1 0.043(3) 0.026(3) 0.043(3) -0.006(2) 0.001(3) -0.005(2)
N2 0.032(3) 0.025(3) 0.045(3) -0.002(2) 0.005(2) -0.001(2)
N3 0.029(3) 0.036(3) 0.062(4) 0.010(3) 0.002(3) -0.006(2)
N4 0.039(3) 0.031(3) 0.042(3) 0.002(2) 0.003(3) -0.009(2)
C1 0.047(4) 0.021(3) 0.045(4) -0.008(3) 0.008(3) -0.004(3)
C2 0.045(4) 0.020(3) 0.060(5) -0.005(3) 0.003(3) 0.001(3)
C3 0.040(4) 0.024(3) 0.049(4) -0.005(3) 0.007(3) 0.003(3)
C4 0.040(4) 0.028(3) 0.070(5) -0.007(3) -0.003(4) 0.006(3)
C5 0.031(3) 0.030(3) 0.070(5) -0.008(3) 0.004(3) 0.002(3)
C6 0.029(3) 0.027(3) 0.049(4) -0.006(3) 0.010(3) -0.006(2)
C7 0.032(3) 0.028(3) 0.055(4) 0.002(3) 0.008(3) -0.007(3)
C8 0.030(3) 0.026(3) 0.065(5) -0.002(3) 0.004(3) -0.006(3)
C9 0.032(3) 0.034(4) 0.062(5) -0.001(3) 0.007(3) -0.006(3)
C10 0.039(4) 0.033(4) 0.063(5) 0.009(3) 0.001(3) -0.001(3)
C11 0.038(4) 0.038(4) 0.047(4) 0.006(3) 0.002(3) 0.000(3)
C12 0.033(3) 0.039(4) 0.052(4) 0.009(3) 0.006(3) 0.001(3)
C13 0.034(3) 0.041(4) 0.044(4) 0.003(3) 0.004(3) -0.003(3)
C14 0.036(4) 0.051(4) 0.050(4) 0.004(3) 0.001(3) -0.007(3)
C15 0.036(4) 0.048(4) 0.042(4) -0.001(3) 0.003(3) -0.009(3)
C16 0.045(4) 0.037(4) 0.030(3) -0.005(3) 0.009(3) -0.013(3)
C17 0.040(4) 0.040(4) 0.033(3) -0.011(3) 0.009(3) -0.009(3)
C18 0.044(4) 0.029(3) 0.034(3) -0.009(3) 0.013(3) -0.009(3)
C19 0.040(4) 0.025(3) 0.062(5) -0.013(3) 0.019(3) -0.006(3)
C20 0.043(4) 0.023(3) 0.059(5) -0.008(3) 0.014(3) 0.000(3)
C21 0.043(4) 0.021(3) 0.083(6) 0.004(3) 0.001(4) -0.001(3)
C22 0.071(6) 0.032(4) 0.096(8) 0.002(4) -0.016(6) 0.008(4)
C23 0.074(7) 0.053(6) 0.102(9) 0.018(5) -0.015(6) 0.007(5)
C24 0.048(5) 0.034(5) 0.144(11) 0.036(6) 0.007(6) 0.002(4)
C25 0.042(5) 0.031(4) 0.132(10) 0.010(5) 0.023(6) 0.000(3)
C26 0.034(4) 0.022(3) 0.102(8) -0.001(4) 0.021(4) -0.004(3)
N27 0.047(4) 0.021(3) 0.102(6) -0.014(3) 0.028(4) -0.002(3)
C28 0.043(5) 0.033(4) 0.184(13) -0.043(6) 0.027(6) -0.002(4)
O29 0.129(8) 0.056(5) 0.248(13) -0.070(7) -0.062(8) 0.046(5)
C30 0.108(4) 0.054(2) 0.112(4) -0.040(3) 0.054(4) -0.027(2)
C31 0.108(4) 0.054(2) 0.112(4) -0.040(3) 0.054(4) -0.027(2)
C32 0.108(4) 0.054(2) 0.112(4) -0.040(3) 0.054(4) -0.027(2)
C33 0.108(4) 0.054(2) 0.112(4) -0.040(3) 0.054(4) -0.027(2)
C34 0.108(4) 0.054(2) 0.112(4) -0.040(3) 0.054(4) -0.027(2)
C35 0.108(4) 0.054(2) 0.112(4) -0.040(3) 0.054(4) -0.027(2)
C36 0.141(12) 0.109(10) 0.066(7) -0.025(6) 0.039(7) -0.086(9)
C41 0.032(4) 0.047(5) 0.074(6) 0.019(4) 0.005(4) -0.008(3)
C42 0.036(4) 0.045(5) 0.085(7) 0.016(4) 0.004(4) -0.004(3)
C43 0.034(4) 0.054(5) 0.131(11) 0.036(6) 0.014(5) -0.001(4)
C44 0.047(6) 0.095(9) 0.130(12) 0.073(9) 0.008(7) 0.006(6)
C45 0.057(6) 0.116(11) 0.096(9) 0.060(8) -0.006(6) 0.004(7)
C46 0.040(4) 0.103(8) 0.057(6) 0.038(6) -0.005(4) -0.014(5)
N47 0.054(5) 0.107(7) 0.058(5) 0.014(5) 0.001(4) -0.001(5)
C48 0.046(5) 0.159(13) 0.046(6) 0.024(7) -0.011(4) -0.043(7)
O49 0.099(6) 0.152(9) 0.069(5) 0.038(5) -0.023(5) -0.046(6)
C50 0.047(5) 0.143(11) 0.049(6) -0.002(6) -0.001(4) -0.034(6)
C51 0.047(5) 0.176(14) 0.042(5) 0.019(7) -0.005(4) -0.035(7)
C52 0.061(7) 0.203(17) 0.044(6) -0.013(9) -0.001(5) -0.024(9)
C53 0.058(6) 0.193(15) 0.049(6) -0.016(8) -0.002(5) -0.045(8)
C54 0.050(5) 0.149(12) 0.056(6) -0.018(7) 0.005(5) -0.050(7)
C55 0.049(5) 0.157(12) 0.037(5) 0.004(6) 0.003(4) -0.050(7)
C56 0.075(7) 0.162(13) 0.060(7) -0.010(7) 0.015(6) -0.066(8)
C61 0.076(7) 0.103(8) 0.050(5) -0.025(5) 0.020(5) -0.050(6)
C62 0.061(5) 0.074(6) 0.044(5) -0.023(4) 0.017(4) -0.019(4)
O63 0.055(4) 0.088(5) 0.063(4) -0.037(3) 0.017(3) -0.028(3)
O64 0.083(5) 0.071(4) 0.051(4) -0.020(3) 0.031(3) -0.016(3)
S1 0.0507(12) 0.0756(15) 0.0452(11) -0.0064(10) 0.0046(9) -0.0160(10)
O65 0.049(3) 0.091(5) 0.059(4) 0.000(3) 0.007(3) -0.013(3)
C66 0.046(5) 0.095(7) 0.059(6) -0.016(5) 0.013(4) -0.018(5)
C67 0.070(6) 0.073(7) 0.066(6) 0.003(5) 0.014(5) -0.016(5)
Pb2 0.04297(15) 0.02501(12) 0.03392(13) -0.00325(9) 0.00243(10) 0.00789(9)
C71 0.024(3) 0.028(3) 0.063(5) 0.005(3) 0.007(3) 0.004(2)
C72 0.034(4) 0.037(4) 0.065(5) -0.003(3) 0.011(3) -0.003(3)
C73 0.033(4) 0.043(4) 0.072(6) 0.006(4) 0.015(4) -0.003(3)
C74 0.030(4) 0.044(4) 0.079(6) 0.004(4) 0.001(4) -0.009(3)
C75 0.031(4) 0.042(4) 0.075(6) 0.001(4) -0.001(4) -0.003(3)
C76 0.026(3) 0.030(3) 0.061(5) 0.007(3) 0.000(3) 0.001(3)
N77 0.027(3) 0.039(3) 0.059(4) 0.001(3) -0.001(3) -0.002(2)
C78 0.037(4) 0.044(4) 0.067(6) -0.002(4) -0.004(4) 0.001(3)
O79 0.043(3) 0.101(5) 0.076(5) 0.000(4) -0.011(3) -0.020(3)
C80 0.036(4) 0.044(4) 0.054(5) -0.003(3) -0.009(3) 0.005(3)
C81 0.044(4) 0.042(4) 0.071(6) -0.006(4) -0.011(4) -0.003(3)
C82 0.050(5) 0.056(5) 0.062(5) -0.019(4) -0.012(4) 0.003(4)
C83 0.040(4) 0.051(4) 0.052(5) -0.006(4) -0.006(3) 0.000(3)
C84 0.036(4) 0.044(4) 0.047(4) -0.001(3) -0.009(3) 0.002(3)
C85 0.039(4) 0.038(4) 0.051(4) -0.006(3) -0.009(3) 0.006(3)
C86 0.050(4) 0.036(4) 0.050(4) 0.004(3) -0.006(4) -0.001(3)
C91 0.033(3) 0.033(3) 0.046(4) -0.007(3) 0.006(3) -0.005(3)
C92 0.044(4) 0.049(4) 0.044(4) -0.011(3) 0.010(3) -0.012(3)
C93 0.044(4) 0.046(4) 0.052(5) -0.016(3) -0.001(3) -0.008(3)
C94 0.030(3) 0.041(4) 0.060(5) -0.005(3) -0.004(3) -0.007(3)
C95 0.027(3) 0.032(3) 0.054(4) -0.005(3) 0.005(3) -0.005(3)
C96 0.031(3) 0.029(3) 0.042(4) -0.005(3) 0.007(3) -0.002(2)
N97 0.036(3) 0.027(3) 0.041(3) -0.005(2) 0.010(2) -0.009(2)
C98 0.043(4) 0.030(3) 0.049(4) -0.006(3) 0.011(3) -0.007(3)
O99 0.083(4) 0.046(3) 0.050(3) -0.003(3) 0.008(3) -0.036(3)
C100 0.046(4) 0.025(3) 0.040(4) -0.002(3) 0.011(3) -0.002(3)
C101 0.050(4) 0.039(4) 0.047(4) -0.006(3) 0.014(3) -0.008(3)
C102 0.055(5) 0.049(4) 0.044(4) -0.005(3) 0.021(4) -0.006(4)
C103 0.059(5) 0.045(4) 0.050(5) 0.006(4) 0.016(4) 0.000(4)
C104 0.050(4) 0.030(3) 0.039(4) 0.003(3) 0.004(3) -0.004(3)
C105 0.044(4) 0.023(3) 0.040(4) 0.000(3) 0.012(3) -0.004(3)
C106 0.053(4) 0.037(4) 0.048(4) 0.003(3) -0.005(4) -0.001(3)
C111 0.046(4) 0.037(4) 0.039(4) 0.001(3) 0.002(3) 0.001(3)
C112 0.037(3) 0.034(3) 0.036(4) -0.007(3) 0.003(3) -0.008(3)
O113 0.054(3) 0.030(2) 0.038(3) -0.011(2) -0.007(2) 0.008(2)
O114 0.060(3) 0.037(3) 0.041(3) -0.007(2) 0.008(2) 0.005(2)
S2 0.0531(12) 0.0530(12) 0.0585(13) -0.0127(10) 0.0052(10) -0.0016(9)
O121 0.045(3) 0.033(2) 0.046(3) -0.005(2) 0.009(2) 0.000(2)
C122 0.083(5) 0.051(4) 0.075(5) -0.003(3) -0.001(4) 0.009(3)
C123 0.083(5) 0.051(4) 0.075(5) -0.003(3) -0.001(4) 0.009(3)
S3 0.0418(10) 0.0382(10) 0.0690(13) -0.0066(9) -0.0004(9) 0.0014(8)
O131 0.034(3) 0.041(3) 0.073(4) -0.004(3) -0.002(3) 0.002(2)
C132 0.115(10) 0.053(6) 0.083(8) 0.008(5) 0.014(7) 0.016(6)
C133 0.083(7) 0.077(7) 0.071(7) -0.012(5) -0.008(6) 0.022(6)
C201 0.079(7) 0.060(6) 0.091(8) -0.019(5) -0.019(6) 0.003(5)
Cl21 0.0911(19) 0.0574(14) 0.0854(18) -0.0078(13) 0.0002(15) -0.0074(13)
Cl22 0.184(4) 0.117(3) 0.085(2) -0.013(2) -0.039(3) 0.038(3)
C301 0.124(11) 0.066(7) 0.083(8) 0.001(6) 0.015(8) -0.010(7)
Cl32 0.188(5) 0.129(4) 0.151(4) -0.045(3) -0.027(4) 0.070(3)
Cl31 0.096(3) 0.206(6) 0.275(8) 0.088(6) 0.010(4) -0.001(3)
O401 0.064(4) 0.101(6) 0.073(5) -0.022(4) 0.018(4) -0.029(4)
C402 0.051(5) 0.085(7) 0.089(8) 0.003(6) 0.004(5) -0.002(5)

loop_
_atom_type_symbol
_atom_type_description
_atom_type_scat_dispersion_real
_atom_type_scat_dispersion_imag
_atom_type_scat_source
C C 0.0033 0.0016 'International Tables Vol C Tables 4.2.6.8 and 6.1.1.4'
H H 0 0 'International Tables Vol C Tables 4.2.6.8 and 6.1.1.4'
N N 0.0061 0.0033 'International Tables Vol C Tables 4.2.6.8 and 6.1.1.4'
O O 0.0106 0.006 'International Tables Vol C Tables 4.2.6.8 and 6.1.1.4'
Hg Hg -2.3894 9.2266 'International Tables Vol C Tables 4.2.6.8 and 6.1.1.4'
Pb Pb -3.3944 10.1111 'International Tables Vol C Tables 4.2.6.8 and 6.1.1.4'
S S 0.1246 0.1234 'International Tables Vol C Tables 4.2.6.8 and 6.1.1.4'
Cl Cl 0.1484 0.1585 'International Tables Vol C Tables 4.2.6.8 and 6.1.1.4'

loop_
_geom_angle_atom_site_label_1
_geom_angle_atom_site_label_2
_geom_angle_atom_site_label_3
_geom_angle
O64 Hg1 N4 82.8(2)
O64 Hg1 N3 148.4(2)
N4 Hg1 N3 73.26(19)
O64 Hg1 N1 83.7(2)
N4 Hg1 N1 69.18(18)
N3 Hg1 N1 105.95(19)
O64 Hg1 Pb2 126.10(14)
N4 Hg1 Pb2 56.93(15)
N3 Hg1 Pb2 54.96(15)
N1 Hg1 Pb2 51.00(12)
C1 N1 C18 107.1(5)
C1 N1 Hg1 119.7(4)
C18 N1 Hg1 114.8(4)
C1 N1 Pb2 115.1(4)
C18 N1 Pb2 119.7(4)
Hg1 N1 Pb2 79.01(15)
C3 N2 C6 105.5(6)
C3 N2 Pb2 120.1(4)
C6 N2 Pb2 121.4(4)
C8 N3 C11 107.3(6)
C8 N3 Hg1 120.2(5)
C11 N3 Hg1 116.3(5)
C13 N4 C16 105.9(6)
C13 N4 Hg1 120.8(4)
C16 N4 Hg1 124.4(5)
N1 C1 C2 126.5(6)
N1 C1 C20 109.1(6)
C2 C1 C20 124.3(7)
C1 C2 C3 125.1(7)
C1 C2 C21 118.0(6)
C3 C2 C21 116.8(7)
N2 C3 C2 124.6(7)
N2 C3 C4 110.8(6)
C2 C3 C4 124.3(6)
C5 C4 C3 107.0(7)
C5 C4 H4 126.5
C3 C4 H4 126.5
C4 C5 C6 106.8(6)
C4 C5 H5 126.6
C6 C5 H5 126.6
N2 C6 C7 125.7(6)
N2 C6 C5 109.9(6)
C7 C6 C5 124.3(6)
C6 C7 C8 125.4(6)
C6 C7 C71 117.3(6)
C8 C7 C71 117.3(6)
N3 C8 C7 125.7(6)
N3 C8 C9 109.6(6)
C7 C8 C9 124.6(6)
C10 C9 C8 107.2(6)
C10 C9 H9 126.4
C8 C9 H9 126.4
C9 C10 C11 107.5(6)
C9 C10 H10 126.3
C11 C10 H10 126.3
N3 C11 C12 126.2(6)
N3 C11 C10 108.5(6)
C12 C11 C10 125.2(7)
C11 C12 C13 126.0(7)
C11 C12 C41 117.1(6)
C13 C12 C41 116.9(7)
N4 C13 C12 124.7(6)
N4 C13 C14 109.7(6)
C12 C13 C14 125.5(7)
C15 C14 C13 106.6(7)
C15 C14 H14 126.7
C13 C14 H14 126.7
C14 C15 C16 107.9(6)
C14 C15 H15 126.1
C16 C15 H15 126.1
N4 C16 C17 124.3(7)
N4 C16 C15 109.9(6)
C17 C16 C15 125.7(6)
C18 C17 C16 125.8(6)
C18 C17 C91 117.4(6)
C16 C17 C91 116.9(7)
N1 C18 C17 126.3(6)
N1 C18 C19 108.7(6)
C17 C18 C19 124.9(6)
C20 C19 C18 107.5(6)
C20 C19 H19 126.2
C18 C19 H19 126.2
C19 C20 C1 107.6(7)
C19 C20 H20 126.2
C1 C20 H20 126.2
C22 C21 C26 119.5(8)
C22 C21 C2 119.5(7)
C26 C21 C2 121.0(9)
C23 C22 C21 121.0(10)
C23 C22 H22 119.5
C21 C22 H22 119.5
C24 C23 C22 118.5(12)
C24 C23 H23 120.8
C22 C23 H23 120.8
C25 C24 C23 122.6(10)
C25 C24 H24 118.7
C23 C24 H24 118.7
C24 C25 C26 120.4(10)
C24 C25 H25 119.8
C26 C25 H25 119.8
N27 C26 C21 118.9(8)
N27 C26 C25 123.1(9)
C21 C26 C25 118.0(11)
C26 N27 C28 130.8(9)
C26 N27 H27 114.6
C28 N27 H27 114.6
O29 C28 N27 119.5(14)
O29 C28 C30 119.2(11)
N27 C28 C30 121.3(10)
C31 C30 C35 122.4(15)
C31 C30 C28 115.5(14)
C35 C30 C28 121.9(10)
C32 C31 C30 117.0(15)
C32 C31 H31 121.5
C30 C31 H31 121.5
C31 C32 C33 123.0(11)
C31 C32 H32 118.5
C33 C32 H32 118.5
C32 C33 C34 119.7(15)
C32 C33 H33 120.2
C34 C33 H33 120.2
C35 C34 C33 119.2(15)
C35 C34 C36 119.8(10)
C33 C34 C36 120.9(14)
C34 C35 C30 118.7(11)
C34 C35 H35 120.7
C30 C35 H35 120.7
C34 C36 C61 114.8(9)
C34 C36 H36A 108.6
C61 C36 H36A 108.6
C34 C36 H36B 108.6
C61 C36 H36B 108.6
H36A C36 H36B 107.5
C42 C41 C46 121.1(9)
C42 C41 C12 118.7(9)
C46 C41 C12 120.1(9)
C41 C42 C43 121.1(11)
C41 C42 H42 119.4
C43 C42 H42 119.4
C44 C43 C42 118.9(13)
C44 C43 H43 120.5
C42 C43 H43 120.5
C43 C44 C45 121.0(11)
C43 C44 H44 119.5
C45 C44 H44 119.5
C44 C45 C46 121.1(13)
C44 C45 H45 119.5
C46 C45 H45 119.5
N47 C46 C41 120.7(9)
N47 C46 C45 122.6(11)
C41 C46 C45 116.7(13)
C48 N47 C46 131.9(11)
C48 N47 H47 114.1
C46 N47 H47 114.1
O49 C48 N47 119.8(15)
O49 C48 C50 122.4(12)
N47 C48 C50 117.8(11)
C55 C50 C51 118.1(14)
C55 C50 C48 124.2(11)
C51 C50 C48 117.8(12)
C52 C51 C50 121.0(13)
C52 C51 H51 119.5
C50 C51 H51 119.5
C53 C52 C51 118.8(12)
C53 C52 H52 120.6
C51 C52 H52 120.6
C52 C53 C54 123.2(16)
C52 C53 H53 118.4
C54 C53 H53 118.4
C55 C54 C53 117.0(13)
C55 C54 C56 122.4(10)
C53 C54 C56 120.6(14)
C54 C55 C50 121.9(11)
C54 C55 H55 119
C50 C55 H55 119
C54 C56 C61 114.6(8)
C54 C56 H56A 108.6
C61 C56 H56A 108.6
C54 C56 H56B 108.6
C61 C56 H56B 108.6
H56A C56 H56B 107.6
C62 C61 C56 111.7(10)
C62 C61 C36 107.6(9)
C56 C61 C36 113.4(9)
C62 C61 H61 108
C56 C61 H61 108
C36 C61 H61 108
O63 C62 O64 124.2(8)
O63 C62 C61 120.4(7)
O64 C62 C61 115.0(8)
C62 O64 Hg1 115.5(6)
O65 S1 C66 105.4(4)
O65 S1 C67 105.7(5)
C66 S1 C67 97.6(5)
S1 C66 H66A 109.5
S1 C66 H66B 109.5
H66A C66 H66B 109.5
S1 C66 H66C 109.5
H66A C66 H66C 109.5
H66B C66 H66C 109.5
S1 C67 H67A 109.5
S1 C67 H67B 109.5
H67A C67 H67B 109.5
S1 C67 H67C 109.5
H67A C67 H67C 109.5
H67B C67 H67C 109.5
O114 Pb2 N2 80.70(18)
O114 Pb2 N1 83.39(18)
N2 Pb2 N1 65.93(17)
O114 Pb2 O131 89.64(18)
N2 Pb2 O131 82.17(16)
N1 Pb2 O131 148.03(17)
O114 Pb2 Hg1 122.27(12)
N2 Pb2 Hg1 52.49(13)
N1 Pb2 Hg1 50.00(12)
O131 Pb2 Hg1 111.73(12)
C76 C71 C72 120.1(7)
C76 C71 C7 121.7(6)
C72 C71 C7 118.2(8)
C71 C72 C73 119.8(8)
C71 C72 H72 120.1
C73 C72 H72 120.1
C74 C73 C72 119.8(8)
C74 C73 H73 120.1
C72 C73 H73 120.1
C73 C74 C75 120.5(7)
C73 C74 H74 119.7
C75 C74 H74 119.7
C74 C75 C76 120.9(9)
C74 C75 H75 119.5
C76 C75 H75 119.5
C71 C76 C75 118.8(7)
C71 C76 N77 119.4(6)
C75 C76 N77 121.8(8)
C78 N77 C76 126.3(6)
C78 N77 H77 116.8
C76 N77 H77 116.8
O79 C78 N77 124.9(8)
O79 C78 C80 119.0(8)
N77 C78 C80 116.1(7)
C81 C80 C85 119.4(8)
C81 C80 C78 118.1(7)
C85 C80 C78 122.3(7)
C80 C81 C82 120.3(8)
C80 C81 H81 119.9
C82 C81 H81 119.9
C81 C82 C83 119.8(8)
C81 C82 H82 120.1
C83 C82 H82 120.1
C84 C83 C82 121.3(8)
C84 C83 H83 119.4
C82 C83 H83 119.4
C83 C84 C85 118.1(7)
C83 C84 C86 120.3(7)
C85 C84 C86 121.6(7)
C80 C85 C84 121.0(7)
C80 C85 H85 119.5
C84 C85 H85 119.5
C84 C86 C111 115.5(6)
C84 C86 H86A 108.4
C111 C86 H86A 108.4
C84 C86 H86B 108.4
C111 C86 H86B 108.4
H86A C86 H86B 107.5
C92 C91 C96 118.5(6)
C92 C91 C17 119.3(6)
C96 C91 C17 122.2(6)
C93 C92 C91 121.7(7)
C93 C92 H92 119.2
C91 C92 H92 119.2
C92 C93 C94 119.7(8)
C92 C93 H93 120.2
C94 C93 H93 120.2
C95 C94 C93 120.7(7)
C95 C94 H94 119.6
C93 C94 H94 119.6
C94 C95 C96 120.2(7)
C94 C95 H95 119.9
C96 C95 H95 119.9
C91 C96 C95 119.2(7)
C91 C96 N97 119.0(6)
C95 C96 N97 121.8(6)
C98 N97 C96 127.4(6)
C98 N97 H97 116.3
C96 N97 H97 116.3
O99 C98 N97 123.1(7)
O99 C98 C100 120.4(7)
N97 C98 C100 116.4(6)
C101 C100 C105 118.8(7)
C101 C100 C98 118.0(7)
C105 C100 C98 123.1(6)
C102 C101 C100 120.7(8)
C102 C101 H101 119.7
C100 C101 H101 119.7
C103 C102 C101 118.1(7)
C103 C102 H102 121
C101 C102 H102 121
C104 C103 C102 123.8(9)
C104 C103 H103 118.1
C102 C103 H103 118.1
C103 C104 C105 117.0(8)
C103 C104 C106 121.1(8)
C105 C104 C106 121.9(7)
C104 C105 C100 121.4(6)
C104 C105 H105 119.3
C100 C105 H105 119.3
C104 C106 C111 114.9(6)
C104 C106 H10A 108.5
C111 C106 H10A 108.5
C104 C106 H10B 108.5
C111 C106 H10B 108.5
H10A C106 H10B 107.5
C112 C111 C106 109.4(6)
C112 C111 C86 109.3(6)
C106 C111 C86 110.0(6)
C112 C111 H111 109.4
C106 C111 H111 109.4
C86 C111 H111 109.4
O113 C112 O114 124.7(7)
O113 C112 C111 121.1(6)
O114 C112 C111 114.3(6)
C112 O114 Pb2 104.8(4)
O121 S2 C123 103.7(4)
O121 S2 C122 106.4(4)
C123 S2 C122 96.9(5)
S2 C122 H12A 109.5
S2 C122 H12B 109.5
H12A C122 H12B 109.5
S2 C122 H12C 109.5
H12A C122 H12C 109.5
H12B C122 H12C 109.5
S2 C123 H12D 109.5
S2 C123 H12E 109.5
H12D C123 H12E 109.5
S2 C123 H12F 109.5
H12D C123 H12F 109.5
H12E C123 H12F 109.5
O131 S3 C133 105.3(4)
O131 S3 C132 106.7(4)
C133 S3 C132 96.7(6)
S3 O131 Pb2 104.2(3)
S3 C132 H13A 109.5
S3 C132 H13B 109.5
H13A C132 H13B 109.5
S3 C132 H13C 109.5
H13A C132 H13C 109.5
H13B C132 H13C 109.5
S3 C133 H13D 109.5
S3 C133 H13E 109.5
H13D C133 H13E 109.5
S3 C133 H13F 109.5
H13D C133 H13F 109.5
H13E C133 H13F 109.5
Cl22 C201 Cl21 110.9(6)
Cl22 C201 H20A 109.4
Cl21 C201 H20A 109.4
Cl22 C201 H20B 109.4
Cl21 C201 H20B 109.4
H20A C201 H20B 108
Cl31 C301 Cl32 112.0(8)
Cl31 C301 H30A 109.2
Cl32 C301 H30A 109.2
Cl31 C301 H30B 109.2
Cl32 C301 H30B 109.2
H30A C301 H30B 107.9
C402 O401 H401 109.5
O401 C402 H40A 109.5
O401 C402 H40B 109.5
H40A C402 H40B 109.5
O401 C402 H40C 109.5
H40A C402 H40C 109.5
H40B C402 H40C 109.5

loop_
_geom_bond_atom_site_label_1
_geom_bond_atom_site_label_2
_geom_bond_distance
Hg1 O64 2.282(7)
Hg1 N4 2.439(6)
Hg1 N3 2.442(6)
Hg1 N1 2.662(6)
Hg1 Pb2 3.4112(4)
N1 C1 1.375(9)
N1 C18 1.379(9)
N1 Pb2 2.701(5)
N2 C3 1.361(9)
N2 C6 1.380(8)
N2 Pb2 2.610(5)
N3 C8 1.370(9)
N3 C11 1.375(9)
N4 C13 1.377(9)
N4 C16 1.381(8)
C1 C2 1.403(11)
C1 C20 1.444(9)
C2 C3 1.415(9)
C2 C21 1.484(10)
C3 C4 1.429(10)
C4 C5 1.350(10)
C4 H4 0.95
C5 C6 1.437(10)
C5 H5 0.95
C6 C7 1.407(9)
C7 C8 1.420(10)
C7 C71 1.508(9)
C8 C9 1.429(10)
C9 C10 1.353(11)
C9 H9 0.95
C10 C11 1.444(10)
C10 H10 0.95
C11 C12 1.396(10)
C12 C13 1.409(10)
C12 C41 1.506(10)
C13 C14 1.441(10)
C14 C15 1.353(10)
C14 H14 0.95
C15 C16 1.420(11)
C15 H15 0.95
C16 C17 1.411(10)
C17 C18 1.399(11)
C17 C91 1.490(9)
C18 C19 1.451(10)
C19 C20 1.342(11)
C19 H19 0.95
C20 H20 0.95
C21 C22 1.397(14)
C21 C26 1.409(12)
C22 C23 1.392(13)
C22 H22 0.95
C23 C24 1.369(17)
C23 H23 0.95
C24 C25 1.353(17)
C24 H24 0.95
C25 C26 1.417(13)
C25 H25 0.95
C26 N27 1.373(13)
N27 C28 1.376(13)
N27 H27 0.88
C28 O29 1.222(13)
C28 C30 1.447(19)
C30 C31 1.375(14)
C30 C35 1.40(2)
C31 C32 1.345(19)
C31 H31 0.95
C32 C33 1.367(19)
C32 H32 0.95
C33 C34 1.396(14)
C33 H33 0.95
C34 C35 1.362(19)
C34 C36 1.49(2)
C35 H35 0.95
C36 C61 1.544(16)
C36 H36A 0.99
C36 H36B 0.99
C41 C42 1.372(13)
C41 C46 1.402(14)
C42 C43 1.415(12)
C42 H42 0.95
C43 C44 1.346(19)
C43 H43 0.95
C44 C45 1.40(2)
C44 H44 0.95
C45 C46 1.423(15)
C45 H45 0.95
C46 N47 1.390(15)
N47 C48 1.367(14)
N47 H47 0.88
C48 O49 1.238(14)
C48 C50 1.465(19)
C50 C55 1.386(17)
C50 C51 1.403(15)
C51 C52 1.37(2)
C51 H51 0.95
C52 C53 1.346(19)
C52 H52 0.95
C53 C54 1.400(15)
C53 H53 0.95
C54 C55 1.375(18)
C54 C56 1.490(18)
C55 H55 0.95
C56 C61 1.511(17)
C56 H56A 0.99
C56 H56B 0.99
C61 C62 1.509(13)
C61 H61 1
C62 O63 1.249(10)
C62 O64 1.256(9)
S1 O65 1.508(6)
S1 C66 1.790(10)
S1 C67 1.791(10)
C66 H66A 0.98
C66 H66B 0.98
C66 H66C 0.98
C67 H67A 0.98
C67 H67B 0.98
C67 H67C 0.98
Pb2 O114 2.279(5)
Pb2 O131 2.708(5)
C71 C76 1.383(11)
C71 C72 1.393(10)
C72 C73 1.400(10)
C72 H72 0.95
C73 C74 1.363(13)
C73 H73 0.95
C74 C75 1.371(12)
C74 H74 0.95
C75 C76 1.399(10)
C75 H75 0.95
C76 N77 1.419(9)
N77 C78 1.342(11)
N77 H77 0.88
C78 O79 1.234(10)
C78 C80 1.507(11)
C80 C81 1.381(12)
C80 C85 1.396(11)
C81 C82 1.382(12)
C81 H81 0.95
C82 C83 1.386(12)
C82 H82 0.95
C83 C84 1.384(11)
C83 H83 0.95
C84 C85 1.397(11)
C84 C86 1.512(10)
C85 H85 0.95
C86 C111 1.538(11)
C86 H86A 0.99
C86 H86B 0.99
C91 C92 1.394(11)
C91 C96 1.406(9)
C92 C93 1.375(10)
C92 H92 0.95
C93 C94 1.378(11)
C93 H93 0.95
C94 C95 1.373(11)
C94 H94 0.95
C95 C96 1.413(9)
C95 H95 0.95
C96 N97 1.416(9)
N97 C98 1.364(9)
N97 H97 0.88
C98 O99 1.230(8)
C98 C100 1.482(11)
C100 C101 1.390(10)
C100 C105 1.399(10)
C101 C102 1.382(12)
C101 H101 0.95
C102 C103 1.380(12)
C102 H102 0.95
C103 C104 1.369(10)
C103 H103 0.95
C104 C105 1.390(11)
C104 C106 1.505(11)
C105 H105 0.95
C106 C111 1.537(10)
C106 H10A 0.99
C106 H10B 0.99
C111 C112 1.510(10)
C111 H111 1
C112 O113 1.236(8)
C112 O114 1.278(8)
S2 O121 1.517(5)
S2 C123 1.737(11)
S2 C122 1.756(10)
C122 H12A 0.98
C122 H12B 0.98
C122 H12C 0.98
C123 H12D 0.98
C123 H12E 0.98
C123 H12F 0.98
S3 O131 1.505(5)
S3 C133 1.742(11)
S3 C132 1.787(10)
C132 H13A 0.98
C132 H13B 0.98
C132 H13C 0.98
C133 H13D 0.98
C133 H13E 0.98
C133 H13F 0.98
C201 Cl22 1.730(11)
C201 Cl21 1.789(12)
C201 H20A 0.99
C201 H20B 0.99
C301 Cl31 1.670(14)
C301 Cl32 1.787(15)
C301 H30A 0.99
C301 H30B 0.99
O401 C402 1.383(11)
O401 H401 0.84
C402 H40A 0.98
C402 H40B 0.98
C402 H40C 0.98

loop_
_geom_hbond_atom_site_label_D
_geom_hbond_atom_site_label_H
_geom_hbond_atom_site_label_A
_geom_hbond_distance_DH
_geom_hbond_distance_HA
_geom_hbond_distance_DA
_geom_hbond_angle_DHA
N27 H27 O401 0.88 2.23 2.998(11) 145.2
N47 H47 O65 0.88 2.38 3.017(11) 129.2
N77 H77 O131 0.88 2.12 2.982(8) 165.5
N97 H97 O121 0.88 2.04 2.907(7) 167.9
N97 H97 S2 0.88 2.84 3.537(6) 137.1
O401 H401 O63 0.84 1.96 2.752(11) 157.5

loop_
_geom_torsion_atom_site_label_1
_geom_torsion_atom_site_label_2
_geom_torsion_atom_site_label_3
_geom_torsion_atom_site_label_4
_geom_torsion
O64 Hg1 N1 C1 98.9(5)
N4 Hg1 N1 C1 -176.5(5)
N3 Hg1 N1 C1 -111.9(5)
Pb2 Hg1 N1 C1 -112.8(5)
O64 Hg1 N1 C18 -30.6(5)
N4 Hg1 N1 C18 54.1(4)
N3 Hg1 N1 C18 118.6(5)
Pb2 Hg1 N1 C18 117.7(5)
O64 Hg1 N1 Pb2 -148.4(2)
N4 Hg1 N1 Pb2 -63.69(18)
N3 Hg1 N1 Pb2 0.9(2)
O64 Hg1 N3 C8 -143.5(5)
N4 Hg1 N3 C8 174.0(6)
N1 Hg1 N3 C8 112.1(6)
Pb2 Hg1 N3 C8 113.0(6)
O64 Hg1 N3 C11 -11.4(7)
N4 Hg1 N3 C11 -53.9(5)
N1 Hg1 N3 C11 -115.7(5)
Pb2 Hg1 N3 C11 -114.9(5)
O64 Hg1 N4 C13 -109.7(6)
N3 Hg1 N4 C13 49.4(6)
N1 Hg1 N4 C13 164.3(6)
Pb2 Hg1 N4 C13 108.1(6)
O64 Hg1 N4 C16 32.9(6)
N3 Hg1 N4 C16 -168.1(6)
N1 Hg1 N4 C16 -53.1(5)
Pb2 Hg1 N4 C16 -109.4(6)
C18 N1 C1 C2 177.0(7)
Hg1 N1 C1 C2 44.1(9)
Pb2 N1 C1 C2 -47.3(9)
C18 N1 C1 C20 -1.7(8)
Hg1 N1 C1 C20 -134.5(5)
Pb2 N1 C1 C20 134.0(5)
N1 C1 C2 C3 2.2(12)
C20 C1 C2 C3 -179.3(7)
N1 C1 C2 C21 -177.9(7)
C20 C1 C2 C21 0.5(11)
C6 N2 C3 C2 -173.3(7)
Pb2 N2 C3 C2 44.9(9)
C6 N2 C3 C4 1.3(8)
Pb2 N2 C3 C4 -140.5(5)
C1 C2 C3 N2 1.6(12)
C21 C2 C3 N2 -178.3(7)
C1 C2 C3 C4 -172.3(8)
C21 C2 C3 C4 7.9(12)
N2 C3 C4 C5 -0.6(9)
C2 C3 C4 C5 174.0(8)
C3 C4 C5 C6 -0.3(9)
C3 N2 C6 C7 175.3(7)
Pb2 N2 C6 C7 -43.6(9)
C3 N2 C6 C5 -1.5(8)
Pb2 N2 C6 C5 139.7(5)
C4 C5 C6 N2 1.1(9)
C4 C5 C6 C7 -175.7(8)
N2 C6 C7 C8 -6.0(12)
C5 C6 C7 C8 170.3(7)
N2 C6 C7 C71 175.5(7)
C5 C6 C7 C71 -8.2(11)
C11 N3 C8 C7 176.9(8)
Hg1 N3 C8 C7 -47.3(10)
C11 N3 C8 C9 -0.4(9)
Hg1 N3 C8 C9 135.4(5)
C6 C7 C8 N3 0.3(13)
C71 C7 C8 N3 178.8(7)
C6 C7 C8 C9 177.2(8)
C71 C7 C8 C9 -4.3(12)
N3 C8 C9 C10 0.4(10)
C7 C8 C9 C10 -176.9(8)
C8 C9 C10 C11 -0.2(9)
C8 N3 C11 C12 -176.4(8)
Hg1 N3 C11 C12 45.7(10)
C8 N3 C11 C10 0.3(9)
Hg1 N3 C11 C10 -137.6(5)
C9 C10 C11 N3 -0.1(10)
C9 C10 C11 C12 176.7(8)
N3 C11 C12 C13 -3.1(14)
C10 C11 C12 C13 -179.3(8)
N3 C11 C12 C41 175.9(8)
C10 C11 C12 C41 -0.3(13)
C16 N4 C13 C12 179.1(7)
Hg1 N4 C13 C12 -32.4(10)
C16 N4 C13 C14 -0.3(8)
Hg1 N4 C13 C14 148.2(5)
C11 C12 C13 N4 -5.3(13)
C41 C12 C13 N4 175.7(8)
C11 C12 C13 C14 174.1(8)
C41 C12 C13 C14 -5.0(12)
N4 C13 C14 C15 0.4(9)
C12 C13 C14 C15 -179.0(8)
C13 C14 C15 C16 -0.4(9)
C13 N4 C16 C17 -175.1(7)
Hg1 N4 C16 C17 37.8(9)
C13 N4 C16 C15 0.1(8)
Hg1 N4 C16 C15 -147.0(5)
C14 C15 C16 N4 0.2(9)
C14 C15 C16 C17 175.3(7)
N4 C16 C17 C18 5.5(11)
C15 C16 C17 C18 -168.9(7)
N4 C16 C17 C91 -173.9(6)
C15 C16 C17 C91 11.7(10)
C1 N1 C18 C17 179.4(6)
Hg1 N1 C18 C17 -45.1(8)
Pb2 N1 C18 C17 46.1(8)
C1 N1 C18 C19 1.1(7)
Hg1 N1 C18 C19 136.6(5)
Pb2 N1 C18 C19 -132.1(5)
C16 C17 C18 N1 3.3(11)
C91 C17 C18 N1 -177.3(6)
C16 C17 C18 C19 -178.7(7)
C91 C17 C18 C19 0.7(10)
N1 C18 C19 C20 -0.2(8)
C17 C18 C19 C20 -178.4(6)
C18 C19 C20 C1 -0.8(8)
N1 C1 C20 C19 1.6(8)
C2 C1 C20 C19 -177.1(7)
C1 C2 C21 C22 -111.3(9)
C3 C2 C21 C22 68.6(10)
C1 C2 C21 C26 70.6(10)
C3 C2 C21 C26 -109.5(8)
C26 C21 C22 C23 -0.1(14)
C2 C21 C22 C23 -178.2(8)
C21 C22 C23 C24 -0.7(15)
C22 C23 C24 C25 1.5(16)
C23 C24 C25 C26 -1.5(15)
C22 C21 C26 N27 -176.6(7)
C2 C21 C26 N27 1.5(11)
C22 C21 C26 C25 0.1(11)
C2 C21 C26 C25 178.2(7)
C24 C25 C26 N27 177.3(8)
C24 C25 C26 C21 0.7(12)
C21 C26 N27 C28 -172.1(8)
C25 C26 N27 C28 11.4(13)
C26 N27 C28 O29 -7.0(15)
C26 N27 C28 C30 174.5(9)
O29 C28 C30 C31 -42.4(15)
N27 C28 C30 C31 136.1(9)
O29 C28 C30 C35 134.4(11)
N27 C28 C30 C35 -47.1(14)
C35 C30 C31 C32 -1.5(16)
C28 C30 C31 C32 175.2(9)
C30 C31 C32 C33 -1.6(16)
C31 C32 C33 C34 2.9(16)
C32 C33 C34 C35 -1.0(15)
C32 C33 C34 C36 174.0(10)
C33 C34 C35 C30 -1.9(15)
C36 C34 C35 C30 -177.0(9)
C31 C30 C35 C34 3.3(16)
C28 C30 C35 C34 -173.2(9)
C35 C34 C36 C61 103.1(12)
C33 C34 C36 C61 -71.9(13)
C11 C12 C41 C42 -68.9(10)
C13 C12 C41 C42 110.2(9)
C11 C12 C41 C46 109.4(9)
C13 C12 C41 C46 -71.5(10)
C46 C41 C42 C43 0.5(12)
C12 C41 C42 C43 178.8(7)
C41 C42 C43 C44 0.9(12)
C42 C43 C44 C45 -0.4(15)
C43 C44 C45 C46 -1.3(17)
C42 C41 C46 N47 179.3(8)
C12 C41 C46 N47 1.1(12)
C42 C41 C46 C45 -2.2(12)
C12 C41 C46 C45 179.6(8)
C44 C45 C46 N47 -179.0(10)
C44 C45 C46 C41 2.6(15)
C41 C46 N47 C48 -169.7(9)
C45 C46 N47 C48 11.9(16)
C46 N47 C48 O49 5.0(16)
C46 N47 C48 C50 -174.1(9)
O49 C48 C50 C55 -161.3(10)
N47 C48 C50 C55 17.8(14)
O49 C48 C50 C51 17.6(14)
N47 C48 C50 C51 -163.3(9)
C55 C50 C51 C52 -0.8(15)
C48 C50 C51 C52 -179.7(10)
C50 C51 C52 C53 1.6(17)
C51 C52 C53 C54 -1.5(18)
C52 C53 C54 C55 0.7(16)
C52 C53 C54 C56 -179.9(10)
C53 C54 C55 C50 0.0(15)
C56 C54 C55 C50 -179.3(9)
C51 C50 C55 C54 0.0(14)
C48 C50 C55 C54 178.9(9)
C55 C54 C56 C61 -104.3(13)
C53 C54 C56 C61 76.4(13)
C54 C56 C61 C62 68.1(13)
C54 C56 C61 C36 -170.2(10)
C34 C36 C61 C62 -56.0(13)
C34 C36 C61 C56 179.9(10)
C56 C61 C62 O63 -130.1(10)
C36 C61 C62 O63 104.8(11)
C56 C61 C62 O64 56.3(12)
C36 C61 C62 O64 -68.8(13)
O63 C62 O64 Hg1 14.3(14)
C61 C62 O64 Hg1 -172.3(7)
N4 Hg1 O64 C62 145.0(8)
N3 Hg1 O64 C62 104.3(8)
N1 Hg1 O64 C62 -145.3(8)
Pb2 Hg1 O64 C62 -175.6(6)
C3 N2 Pb2 O114 28.4(5)
C6 N2 Pb2 O114 -107.3(6)
C3 N2 Pb2 N1 -58.4(5)
C6 N2 Pb2 N1 165.8(6)
C3 N2 Pb2 O131 119.4(5)
C6 N2 Pb2 O131 -16.4(5)
C3 N2 Pb2 Hg1 -115.4(6)
C6 N2 Pb2 Hg1 108.8(6)
C1 N1 Pb2 O114 -25.2(5)
C18 N1 Pb2 O114 104.6(5)
Hg1 N1 Pb2 O114 -143.02(19)
C1 N1 Pb2 N2 57.6(5)
C18 N1 Pb2 N2 -172.7(6)
Hg1 N1 Pb2 N2 -60.28(17)
C1 N1 Pb2 O131 53.4(6)
C18 N1 Pb2 O131 -176.8(4)
Hg1 N1 Pb2 O131 -64.4(4)
C1 N1 Pb2 Hg1 117.8(5)
C18 N1 Pb2 Hg1 -112.4(5)
O64 Hg1 Pb2 O114 85.1(3)
N4 Hg1 Pb2 O114 133.9(2)
N3 Hg1 Pb2 O114 -134.0(2)
N1 Hg1 Pb2 O114 45.0(2)
O64 Hg1 Pb2 N2 128.6(3)
N4 Hg1 Pb2 N2 177.4(2)
N3 Hg1 Pb2 N2 -90.5(2)
N1 Hg1 Pb2 N2 88.5(2)
O64 Hg1 Pb2 N1 40.2(3)
N4 Hg1 Pb2 N1 88.9(2)
N3 Hg1 Pb2 N1 -178.9(2)
O64 Hg1 Pb2 O131 -170.8(3)
N4 Hg1 Pb2 O131 -122.00(19)
N3 Hg1 Pb2 O131 -29.9(2)
N1 Hg1 Pb2 O131 149.1(2)
C6 C7 C71 C76 -68.9(9)
C8 C7 C71 C76 112.5(8)
C6 C7 C71 C72 112.7(8)
C8 C7 C71 C72 -65.9(9)
C76 C71 C72 C73 -0.2(11)
C7 C71 C72 C73 178.2(7)
C71 C72 C73 C74 -1.1(11)
C72 C73 C74 C75 1.2(12)
C73 C74 C75 C76 0.0(12)
C72 C71 C76 C75 1.4(10)
C7 C71 C76 C75 -176.9(6)
C72 C71 C76 N77 178.8(6)
C7 C71 C76 N77 0.4(9)
C74 C75 C76 C71 -1.3(11)
C74 C75 C76 N77 -178.6(7)
C71 C76 N77 C78 158.3(7)
C75 C76 N77 C78 -24.5(11)
C76 N77 C78 O79 3.0(13)
C76 N77 C78 C80 -176.7(6)
O79 C78 C80 C81 48.8(11)
N77 C78 C80 C81 -131.5(8)
O79 C78 C80 C85 -126.0(9)
N77 C78 C80 C85 53.7(10)
C85 C80 C81 C82 -1.8(12)
C78 C80 C81 C82 -176.8(7)
C80 C81 C82 C83 3.2(12)
C81 C82 C83 C84 -0.9(12)
C82 C83 C84 C85 -2.6(11)
C82 C83 C84 C86 176.3(7)
C81 C80 C85 C84 -1.8(11)
C78 C80 C85 C84 173.0(7)
C83 C84 C85 C80 4.0(11)
C86 C84 C85 C80 -174.9(7)
C83 C84 C86 C111 79.2(9)
C85 C84 C86 C111 -101.9(8)
C18 C17 C91 C92 -113.4(8)
C16 C17 C91 C92 66.0(9)
C18 C17 C91 C96 68.0(9)
C16 C17 C91 C96 -112.5(8)
C96 C91 C92 C93 -1.6(11)
C17 C91 C92 C93 179.8(7)
C91 C92 C93 C94 1.8(12)
C92 C93 C94 C95 -0.2(12)
C93 C94 C95 C96 -1.7(11)
C92 C91 C96 C95 -0.2(10)
C17 C91 C96 C95 178.4(6)
C92 C91 C96 N97 -178.9(6)
C17 C91 C96 N97 -0.4(10)
C94 C95 C96 C91 1.8(10)
C94 C95 C96 N97 -179.5(6)
C91 C96 N97 C98 -155.0(7)
C95 C96 N97 C98 26.3(10)
C96 N97 C98 O99 -4.6(12)
C96 N97 C98 C100 178.3(6)
O99 C98 C100 C101 -48.8(10)
N97 C98 C100 C101 128.4(7)
O99 C98 C100 C105 126.4(8)
N97 C98 C100 C105 -56.3(9)
C105 C100 C101 C102 3.5(11)
C98 C100 C101 C102 179.0(7)
C100 C101 C102 C103 -3.4(12)
C101 C102 C103 C104 -0.6(12)
C102 C103 C104 C105 4.4(11)
C102 C103 C104 C106 -175.0(7)
C103 C104 C105 C100 -4.2(10)
C106 C104 C105 C100 175.1(6)
C101 C100 C105 C104 0.4(10)
C98 C100 C105 C104 -174.8(6)
C103 C104 C106 C111 -74.4(9)
C105 C104 C106 C111 106.3(8)
C104 C106 C111 C112 -63.3(8)
C104 C106 C111 C86 176.6(7)
C84 C86 C111 C112 58.0(9)
C84 C86 C111 C106 178.2(7)
C106 C111 C112 O113 123.9(7)
C86 C111 C112 O113 -115.6(7)
C106 C111 C112 O114 -55.3(8)
C86 C111 C112 O114 65.2(8)
O113 C112 O114 Pb2 -0.7(8)
C111 C112 O114 Pb2 178.4(5)
N2 Pb2 O114 C112 144.8(5)
N1 Pb2 O114 C112 -148.6(5)
O131 Pb2 O114 C112 62.7(4)
Hg1 Pb2 O114 C112 178.4(4)
C133 S3 O131 Pb2 132.0(5)
C132 S3 O131 Pb2 -126.0(5)
O114 Pb2 O131 S3 -108.5(3)
N2 Pb2 O131 S3 170.8(3)
N1 Pb2 O131 S3 174.7(3)
Hg1 Pb2 O131 S3 126.6(3)
